data_4102699
loop_
_publ_author_name
'Anukul Jana'
'Prinson P. Samuel'
'Ga\<sper Tav\<car'
'Herbert W. Roesky'
'Carola Schulzke'

_publ_section_title
;
 Selective Aromatic C-F and C-H Bond Activation with Silylenes of
 Different Coordinate Silicon
;
_journal_name_full 'Journal of the American Chemical Society'
_journal_page_first 10164
_journal_page_last 10170
_journal_paper_doi 10.1021/ja103988d
_journal_volume 132
_journal_year 2010
_chemical_formula_sum 'C22 H23 Cl F8 N2 Si'
_chemical_formula_weight 530.96
_chemical_name_systematic
;
 ?
;
_space_group_IT_number 2
_symmetry_cell_setting triclinic
_symmetry_space_group_name_Hall '-P 1'
_symmetry_space_group_name_H-M 'P -1'
_atom_sites_solution_hydrogens geom
_atom_sites_solution_primary direct
_atom_sites_solution_secondary difmap
_audit_creation_method SHELXL-97
_cell_angle_alpha 89.57(3)
_cell_angle_beta 82.58(3)
_cell_angle_gamma 89.18(3)
_cell_formula_units_Z 2
_cell_length_a 9.785(2)
_cell_length_b 9.976(2)
_cell_length_c 13.842(3)
_cell_measurement_reflns_used 11809
_cell_measurement_temperature 133(2)
_cell_measurement_theta_max 54.3
_cell_measurement_theta_min 3.0
_cell_volume 1339.7(5)
_computing_structure_refinement 'SHELXL-97 (Sheldrick, 2008)'
_diffrn_ambient_temperature 133(2)
_diffrn_measured_fraction_theta_full 0.972
_diffrn_measured_fraction_theta_max 0.972
_diffrn_measurement_device_type IPDSII
_diffrn_radiation_monochromator graphite
_diffrn_radiation_source 'fine-focus sealed tube'
_diffrn_radiation_type MoK\a
_diffrn_radiation_wavelength 0.71073
_diffrn_reflns_av_R_equivalents 0.0747
_diffrn_reflns_av_sigmaI/netI 0.0715
_diffrn_reflns_limit_h_max 12
_diffrn_reflns_limit_h_min -12
_diffrn_reflns_limit_k_max 12
_diffrn_reflns_limit_k_min -10
_diffrn_reflns_limit_l_max 17
_diffrn_reflns_limit_l_min -17
_diffrn_reflns_number 11809
_diffrn_reflns_theta_full 27.14
_diffrn_reflns_theta_max 27.14
_diffrn_reflns_theta_min 1.48
_exptl_absorpt_coefficient_mu 0.255
_exptl_absorpt_correction_T_max 0.9426
_exptl_absorpt_correction_T_min 0.7205
_exptl_absorpt_correction_type numerical
_exptl_absorpt_process_details 'face indexed'
_exptl_crystal_colour colourless
_exptl_crystal_density_diffrn 1.316
_exptl_crystal_density_method 'not measured'
_exptl_crystal_description platelet
_exptl_crystal_F_000 544
_exptl_crystal_size_max 0.54
_exptl_crystal_size_mid 0.26
_exptl_crystal_size_min 0.05
_refine_diff_density_max 0.615
_refine_diff_density_min -0.453
_refine_diff_density_rms 0.075
_refine_ls_extinction_coef 0.032(6)
_refine_ls_extinction_expression Fc^*^=kFc[1+0.001xFc^2^\l^3^/sin(2\q)]^-1/4^
_refine_ls_extinction_method SHELXL
_refine_ls_goodness_of_fit_ref 1.038
_refine_ls_hydrogen_treatment constr
_refine_ls_matrix_type full
_refine_ls_number_parameters 313
_refine_ls_number_reflns 5769
_refine_ls_number_restraints 30
_refine_ls_restrained_S_all 1.041
_refine_ls_R_factor_all 0.1125
_refine_ls_R_factor_gt 0.0832
_refine_ls_shift/su_max 0.000
_refine_ls_shift/su_mean 0.000
_refine_ls_structure_factor_coef Fsqd
_refine_ls_weighting_details 'calc w=1/[\s^2^(Fo^2^)+(0.1160P)^2^+1.1808P] where P=(Fo^2^+2Fc^2^)/3'
_refine_ls_weighting_scheme calc
_refine_ls_wR_factor_gt 0.2210
_refine_ls_wR_factor_ref 0.2396
_reflns_number_gt 3994
_reflns_number_total 5769
_reflns_threshold_expression >2\s(I)
_cod_data_source_file ja103988d_si_001_2.cif
_cod_data_source_block psp03
_cod_original_cell_volume 1339.8(5)
_cod_database_code 4102699

loop_
_symmetry_equiv_pos_as_xyz
'x, y, z'
'-x, -y, -z'

loop_
_atom_site_label
_atom_site_type_symbol
_atom_site_fract_x
_atom_site_fract_y
_atom_site_fract_z
_atom_site_U_iso_or_equiv
_atom_site_adp_type
_atom_site_occupancy
_atom_site_symmetry_multiplicity
_atom_site_calc_flag
_atom_site_refinement_flags
_atom_site_disorder_assembly
_atom_site_disorder_group
Si1 Si 0.16113(11) 0.49127(11) 0.17890(8) 0.0430(3) Uani 1 1 d . . .
Cl1 Cl 0.18653(11) 0.47825(12) 0.02842(8) 0.0531(3) Uani 1 1 d . . .
F1 F 0.0501(2) 0.6155(2) 0.18303(19) 0.0527(6) Uani 1 1 d . . .
F2 F 0.2587(3) 0.4672(3) 0.38554(18) 0.0564(6) Uani 1 1 d . . .
F3 F 0.4333(3) 0.6114(3) 0.4679(2) 0.0681(8) Uani 1 1 d . . .
F4 F 0.5190(3) 0.8738(3) 0.1801(2) 0.0705(8) Uani 1 1 d . . .
F5 F 0.3346(3) 0.7381(3) 0.1028(2) 0.0597(7) Uani 1 1 d . . .
F6 F 0.6365(15) 0.7710(14) 0.4472(11) 0.1038(13) Uani 0.339(5) 1 d PD A 1
F7 F 0.5602(14) 0.9494(12) 0.3829(12) 0.1038(13) Uani 0.339(5) 1 d PD A 1
F8 F 0.7141(12) 0.8272(12) 0.3054(9) 0.1038(13) Uani 0.339(5) 1 d PD A 1
F6A F 0.6900(7) 0.7462(7) 0.3970(6) 0.1038(13) Uani 0.661(5) 1 d PD A 2
F7A F 0.5289(6) 0.8704(6) 0.4641(5) 0.1038(13) Uani 0.661(5) 1 d PD A 2
F8A F 0.6384(7) 0.9295(7) 0.3293(6) 0.1038(13) Uani 0.661(5) 1 d PD A 2
N1 N 0.2637(3) 0.3268(3) 0.1952(2) 0.0422(7) Uani 1 1 d . . .
N2 N 0.0527(3) 0.3719(3) 0.2474(2) 0.0441(7) Uani 1 1 d . . .
C1 C 0.2899(4) 0.5943(4) 0.2391(3) 0.0475(9) Uani 1 1 d . . .
C2 C 0.3212(4) 0.5684(4) 0.3322(3) 0.0488(9) Uani 1 1 d . . .
C3 C 0.4145(5) 0.6428(5) 0.3757(3) 0.0539(10) Uani 1 1 d . . .
C4 C 0.4856(5) 0.7467(5) 0.3262(4) 0.0577(11) Uani 1 1 d . A .
C5 C 0.4553(4) 0.7759(4) 0.2337(4) 0.0522(10) Uani 1 1 d . . .
C6 C 0.3592(4) 0.7019(4) 0.1927(3) 0.0504(10) Uani 1 1 d . . .
C7 C 0.5863(6) 0.8231(6) 0.3736(5) 0.0757(16) Uani 1 1 d D . .
C8 C 0.4001(4) 0.2624(4) 0.1627(3) 0.0472(9) Uani 1 1 d . . .
C9 C 0.4951(4) 0.3733(5) 0.1156(4) 0.0546(11) Uani 1 1 d . . .
H9A H 0.4519 0.4174 0.0636 0.082 Uiso 1 1 calc R . .
H9B H 0.5838 0.3336 0.0883 0.082 Uiso 1 1 calc R . .
H9C H 0.5101 0.4394 0.1651 0.082 Uiso 1 1 calc R . .
C10 C 0.3846(5) 0.1571(5) 0.0859(4) 0.0598(12) Uani 1 1 d . . .
H10A H 0.3273 0.0841 0.1154 0.090 Uiso 1 1 calc R . .
H10B H 0.4757 0.1215 0.0599 0.090 Uiso 1 1 calc R . .
H10C H 0.3408 0.1981 0.0329 0.090 Uiso 1 1 calc R . .
C11 C 0.4644(5) 0.2027(5) 0.2479(3) 0.0558(11) Uani 1 1 d . . .
H11A H 0.4563 0.2673 0.3014 0.084 Uiso 1 1 calc R . .
H11B H 0.5620 0.1821 0.2272 0.084 Uiso 1 1 calc R . .
H11C H 0.4164 0.1203 0.2700 0.084 Uiso 1 1 calc R . .
C12 C 0.1538(4) 0.2769(4) 0.2465(3) 0.0403(8) Uani 1 1 d . . .
C13 C 0.1428(4) 0.1432(4) 0.2943(3) 0.0441(9) Uani 1 1 d . . .
C14 C 0.1005(4) 0.0346(4) 0.2448(3) 0.0491(9) Uani 1 1 d . . .
H14 H 0.0789 0.0453 0.1802 0.059 Uiso 1 1 calc R . .
C15 C 0.0896(5) -0.0922(5) 0.2907(4) 0.0562(11) Uani 1 1 d . . .
H15 H 0.0601 -0.1674 0.2575 0.067 Uiso 1 1 calc R . .
C16 C 0.1221(5) -0.1061(5) 0.3840(4) 0.0572(11) Uani 1 1 d . . .
H16 H 0.1147 -0.1915 0.4150 0.069 Uiso 1 1 calc R . .
C17 C 0.1653(5) 0.0023(5) 0.4335(4) 0.0563(11) Uani 1 1 d . . .
H17 H 0.1884 -0.0093 0.4976 0.068 Uiso 1 1 calc R . .
C18 C 0.1749(4) 0.1270(4) 0.3898(3) 0.0481(9) Uani 1 1 d . . .
H18 H 0.2031 0.2018 0.4241 0.058 Uiso 1 1 calc R . .
C19 C -0.0898(4) 0.3799(4) 0.3021(3) 0.0478(9) Uani 1 1 d . . .
C20 C -0.1450(5) 0.2471(6) 0.3405(4) 0.0670(14) Uani 1 1 d . . .
H20A H -0.1410 0.1831 0.2868 0.101 Uiso 1 1 calc R . .
H20B H -0.2407 0.2587 0.3705 0.101 Uiso 1 1 calc R . .
H20C H -0.0890 0.2129 0.3894 0.101 Uiso 1 1 calc R . .
C21 C -0.0878(6) 0.4772(7) 0.3867(4) 0.0725(15) Uani 1 1 d . . .
H21A H -0.1811 0.4873 0.4216 0.109 Uiso 1 1 calc R . .
H21B H -0.0550 0.5646 0.3614 0.109 Uiso 1 1 calc R . .
H21C H -0.0259 0.4420 0.4314 0.109 Uiso 1 1 calc R . .
C22 C -0.1866(5) 0.4330(5) 0.2328(4) 0.0613(12) Uani 1 1 d . . .
H22A H -0.1825 0.3737 0.1764 0.092 Uiso 1 1 calc R . .
H22B H -0.1587 0.5233 0.2109 0.092 Uiso 1 1 calc R . .
H22C H -0.2810 0.4363 0.2665 0.092 Uiso 1 1 calc R . .

loop_
_atom_site_aniso_label
_atom_site_aniso_U_11
_atom_site_aniso_U_22
_atom_site_aniso_U_33
_atom_site_aniso_U_23
_atom_site_aniso_U_13
_atom_site_aniso_U_12
Si1 0.0435(6) 0.0404(6) 0.0452(6) 0.0013(4) -0.0057(4) -0.0008(4)
Cl1 0.0587(6) 0.0570(6) 0.0440(5) 0.0049(4) -0.0083(4) -0.0042(5)
F1 0.0523(13) 0.0415(13) 0.0648(16) 0.0017(11) -0.0099(11) 0.0015(10)
F2 0.0654(15) 0.0583(15) 0.0465(13) 0.0043(11) -0.0104(11) -0.0096(12)
F3 0.0810(19) 0.0662(18) 0.0623(17) -0.0004(14) -0.0290(14) 0.0020(14)
F4 0.0710(18) 0.0567(16) 0.086(2) 0.0076(15) -0.0174(15) -0.0222(14)
F5 0.0681(16) 0.0533(15) 0.0598(16) 0.0116(12) -0.0156(13) -0.0134(12)
F6 0.104(3) 0.086(2) 0.133(4) -0.016(2) -0.060(3) -0.0153(19)
F7 0.104(3) 0.086(2) 0.133(4) -0.016(2) -0.060(3) -0.0153(19)
F8 0.104(3) 0.086(2) 0.133(4) -0.016(2) -0.060(3) -0.0153(19)
F6A 0.104(3) 0.086(2) 0.133(4) -0.016(2) -0.060(3) -0.0153(19)
F7A 0.104(3) 0.086(2) 0.133(4) -0.016(2) -0.060(3) -0.0153(19)
F8A 0.104(3) 0.086(2) 0.133(4) -0.016(2) -0.060(3) -0.0153(19)
N1 0.0419(16) 0.0410(17) 0.0429(17) -0.0005(13) -0.0023(13) -0.0021(13)
N2 0.0428(17) 0.0453(18) 0.0437(17) 0.0010(14) -0.0046(13) 0.0037(14)
C1 0.044(2) 0.046(2) 0.051(2) -0.0019(18) -0.0023(17) 0.0053(17)
C2 0.052(2) 0.044(2) 0.050(2) -0.0029(18) -0.0041(18) -0.0050(18)
C3 0.057(2) 0.049(2) 0.058(3) -0.003(2) -0.016(2) 0.006(2)
C4 0.048(2) 0.049(2) 0.079(3) -0.008(2) -0.017(2) 0.0018(19)
C5 0.048(2) 0.041(2) 0.069(3) 0.0022(19) -0.011(2) -0.0049(17)
C6 0.051(2) 0.044(2) 0.056(2) 0.0011(18) -0.0083(19) 0.0000(18)
C7 0.070(3) 0.054(3) 0.110(5) -0.005(3) -0.041(3) 0.001(2)
C8 0.0409(19) 0.049(2) 0.050(2) 0.0016(18) 0.0006(16) -0.0004(17)
C9 0.043(2) 0.058(3) 0.060(3) 0.000(2) 0.0046(18) -0.0023(19)
C10 0.053(2) 0.064(3) 0.059(3) -0.013(2) 0.003(2) 0.006(2)
C11 0.048(2) 0.063(3) 0.056(3) -0.002(2) -0.0050(19) 0.008(2)
C12 0.0427(19) 0.0395(19) 0.0389(19) -0.0032(15) -0.0059(15) -0.0007(15)
C13 0.0410(19) 0.043(2) 0.048(2) 0.0015(17) -0.0018(16) -0.0029(16)
C14 0.050(2) 0.044(2) 0.053(2) -0.0016(18) -0.0044(18) -0.0024(17)
C15 0.057(2) 0.044(2) 0.065(3) -0.002(2) 0.000(2) -0.0028(19)
C16 0.058(3) 0.047(2) 0.063(3) 0.010(2) 0.003(2) 0.004(2)
C17 0.054(2) 0.059(3) 0.054(3) 0.011(2) -0.0002(19) 0.006(2)
C18 0.049(2) 0.049(2) 0.047(2) 0.0018(18) -0.0051(17) -0.0026(17)
C19 0.0374(18) 0.052(2) 0.053(2) 0.0004(18) -0.0013(17) 0.0015(17)
C20 0.044(2) 0.076(3) 0.077(3) 0.019(3) 0.007(2) 0.004(2)
C21 0.060(3) 0.097(4) 0.059(3) -0.026(3) 0.001(2) 0.002(3)
C22 0.046(2) 0.071(3) 0.067(3) 0.009(2) -0.010(2) -0.002(2)

loop_
_atom_type_symbol
_atom_type_description
_atom_type_scat_dispersion_real
_atom_type_scat_dispersion_imag
_atom_type_scat_source
C C 0.0033 0.0016 'International Tables Vol C Tables 4.2.6.8 and 6.1.1.4'
H H 0.0000 0.0000 'International Tables Vol C Tables 4.2.6.8 and 6.1.1.4'
N N 0.0061 0.0033 'International Tables Vol C Tables 4.2.6.8 and 6.1.1.4'
F F 0.0171 0.0103 'International Tables Vol C Tables 4.2.6.8 and 6.1.1.4'
Si Si 0.0817 0.0704 'International Tables Vol C Tables 4.2.6.8 and 6.1.1.4'
Cl Cl 0.1484 0.1585 'International Tables Vol C Tables 4.2.6.8 and 6.1.1.4'

loop_
_geom_angle_atom_site_label_1
_geom_angle_atom_site_label_2
_geom_angle_atom_site_label_3
_geom_angle
F1 Si1 N2 97.92(15)
F1 Si1 C1 92.57(16)
N2 Si1 C1 121.09(18)
F1 Si1 N1 167.59(15)
N2 Si1 N1 69.94(15)
C1 Si1 N1 91.73(16)
F1 Si1 Cl1 94.56(11)
N2 Si1 Cl1 118.25(13)
C1 Si1 Cl1 118.39(14)
N1 Si1 Cl1 93.62(12)
C12 N1 C8 129.8(3)
C12 N1 Si1 89.2(2)
C8 N1 Si1 140.7(3)
C12 N2 C19 131.5(3)
C12 N2 Si1 94.3(2)
C19 N2 Si1 133.4(3)
C2 C1 C6 114.5(4)
C2 C1 Si1 123.0(3)
C6 C1 Si1 122.5(3)
F2 C2 C1 120.2(4)
F2 C2 C3 116.7(4)
C1 C2 C3 123.1(4)
F3 C3 C2 118.0(4)
F3 C3 C4 121.1(4)
C2 C3 C4 120.9(4)
C5 C4 C3 117.2(4)
C5 C4 C7 122.8(5)
C3 C4 C7 119.9(5)
F4 C5 C4 121.6(4)
F4 C5 C6 117.8(4)
C4 C5 C6 120.6(4)
F5 C6 C5 116.7(4)
F5 C6 C1 119.7(4)
C5 C6 C1 123.6(4)
F7 C7 F6 113.3(10)
F7 C7 F8A 46.1(7)
F6 C7 F8A 121.8(8)
F7 C7 F6A 132.3(7)
F6 C7 F6A 37.7(7)
F8A C7 F6A 108.1(6)
F7 C7 F7A 61.6(8)
F6 C7 F7A 64.7(8)
F8A C7 F7A 103.6(6)
F6A C7 F7A 101.8(6)
F7 C7 F8 99.8(9)
F6 C7 F8 98.1(9)
F8A C7 F8 54.4(6)
F6A C7 F8 64.2(6)
F7A C7 F8 141.3(6)
F7 C7 C4 115.2(7)
F6 C7 C4 119.3(7)
F8A C7 C4 117.8(6)
F6A C7 C4 112.5(5)
F7A C7 C4 111.5(5)
F8 C7 C4 107.1(6)
N1 C8 C11 111.7(3)
N1 C8 C10 109.7(3)
C11 C8 C10 111.4(4)
N1 C8 C9 107.0(3)
C11 C8 C9 108.4(4)
C10 C8 C9 108.5(4)
N1 C12 N2 106.5(3)
N1 C12 C13 126.5(3)
N2 C12 C13 127.0(3)
C14 C13 C18 120.1(4)
C14 C13 C12 119.9(4)
C18 C13 C12 120.1(4)
C13 C14 C15 119.6(4)
C16 C15 C14 119.4(4)
C15 C16 C17 121.0(4)
C18 C17 C16 120.1(4)
C17 C18 C13 119.7(4)
N2 C19 C20 114.0(3)
N2 C19 C22 108.1(3)
C20 C19 C22 107.2(4)
N2 C19 C21 108.1(4)
C20 C19 C21 109.5(4)
C22 C19 C21 109.8(4)

loop_
_geom_bond_atom_site_label_1
_geom_bond_atom_site_label_2
_geom_bond_distance
Si1 F1 1.633(3)
Si1 N2 1.790(4)
Si1 C1 1.913(5)
Si1 N1 1.938(3)
Si1 Cl1 2.0705(16)
F2 C2 1.352(5)
F3 C3 1.347(5)
F4 C5 1.334(5)
F5 C6 1.344(5)
F6 C7 1.289(14)
F7 C7 1.287(13)
F8 C7 1.468(14)
F6A C7 1.335(8)
F7A C7 1.388(9)
F8A C7 1.300(9)
N1 C12 1.312(5)
N1 C8 1.490(5)
N2 C12 1.359(5)
N2 C19 1.500(5)
C1 C2 1.384(6)
C1 C6 1.386(6)
C2 C3 1.384(6)
C3 C4 1.385(7)
C4 C5 1.379(7)
C4 C7 1.476(7)
C5 C6 1.383(6)
C8 C11 1.521(6)
C8 C10 1.523(6)
C8 C9 1.541(6)
C12 C13 1.484(5)
C13 C14 1.383(6)
C13 C18 1.406(6)
C14 C15 1.411(6)
C15 C16 1.374(7)
C16 C17 1.385(7)
C17 C18 1.379(6)
C19 C20 1.505(7)
C19 C22 1.520(6)
C19 C21 1.530(7)
